data_8101930
loop_
_publ_author_name
'Ding, J.-C.'
'Liu, M.-C.'
'Zhang, L.-J.'
'Wu, H.-Y.'

_publ_section_title
;
Crystal structure of 5-fluoro-1-benzyluracil, (C~6~H~5~)CH~2~(C~4~N~2~H~2~FO~2~)
;
_journal_issue 1
_journal_name_full 'Zeitschrift f\"ur Kristallographie - New Crystal Structures'
_journal_page_first 83
_journal_page_last 84
_journal_volume 221
_journal_year 2006
_chemical_formula_moiety 'C11 H9 F N2 O2'
_chemical_formula_sum 'C11 H9 F N2 O2'
_chemical_formula_weight 220.20
_chemical_name_systematic
; 
5-fluoro-1-benzyluracil
;
_space_group_IT_number 2
_symmetry_cell_setting triclinic
_symmetry_space_group_name_Hall '-P 1'
_symmetry_space_group_name_H-M 'P -1'
_atom_sites_solution_hydrogens geom
_atom_sites_solution_primary direct
_atom_sites_solution_secondary difmap
_audit_creation_method SHELXL-97
_cell_angle_alpha 106.634(3)
_cell_angle_beta 93.496(3)
_cell_angle_gamma 96.417(3)
_cell_formula_units_Z 2
_cell_length_a 5.9762(9)
_cell_length_b 8.5082(13)
_cell_length_c 10.3156(15)
_cell_measurement_reflns_used 822
_cell_measurement_temperature 298(2)
_cell_measurement_theta_max 24.69
_cell_measurement_theta_min 2.52
_cell_volume 497.03(13)
_computing_cell_refinement 'SAINT (Bruker, 2002)'
_computing_data_collection 'SMART (Bruker, 2002)'
_computing_data_reduction SAINT
_computing_molecular_graphics 'SHELXTL (Bruker, 2002)'
_computing_publication_material SHELXL-97
_computing_structure_refinement 'SHELXL-97 (Sheldrick, 1997)'
_computing_structure_solution 'SHELXS-97 (Sheldrick, 1997)'
_diffrn_ambient_temperature 298(2)
_diffrn_measured_fraction_theta_full 0.984
_diffrn_measured_fraction_theta_max 0.984
_diffrn_measurement_device_type 'Bruker SMART APEX CCD'
_diffrn_measurement_method phi/omega
_diffrn_radiation_monochromator graphite
_diffrn_radiation_source 'fine-focus sealed tube'
_diffrn_radiation_type MoK\a
_diffrn_radiation_wavelength 0.71073
_diffrn_reflns_av_R_equivalents 0.0109
_diffrn_reflns_av_sigmaI/netI 0.0274
_diffrn_reflns_limit_h_max 6
_diffrn_reflns_limit_h_min -7
_diffrn_reflns_limit_k_max 10
_diffrn_reflns_limit_k_min -9
_diffrn_reflns_limit_l_max 9
_diffrn_reflns_limit_l_min -12
_diffrn_reflns_number 2673
_diffrn_reflns_theta_full 25.22
_diffrn_reflns_theta_max 25.22
_diffrn_reflns_theta_min 2.07
_diffrn_standards_number 0
_exptl_absorpt_coefficient_mu 0.116
_exptl_absorpt_correction_T_max 0.9762
_exptl_absorpt_correction_T_min 0.9605
_exptl_absorpt_correction_type multi-scan
_exptl_absorpt_process_details '(SADABS; Bruker, 2002)'
_exptl_crystal_colour colorless
_exptl_crystal_density_diffrn 1.471
_exptl_crystal_density_method 'not measured'
_exptl_crystal_description block
_exptl_crystal_F_000 228
_exptl_crystal_size_max 0.26
_exptl_crystal_size_mid 0.24
_exptl_crystal_size_min 0.12
_refine_diff_density_max 0.143
_refine_diff_density_min -0.159
_refine_diff_density_rms 0.036
_refine_ls_extinction_method none
_refine_ls_goodness_of_fit_ref 1.079
_refine_ls_hydrogen_treatment constr
_refine_ls_matrix_type full
_refine_ls_number_parameters 145
_refine_ls_number_reflns 1772
_refine_ls_number_restraints 0
_refine_ls_restrained_S_all 1.079
_refine_ls_R_factor_all 0.0595
_refine_ls_R_factor_gt 0.0461
_refine_ls_shift/su_max 0.000
_refine_ls_shift/su_mean 0.000
_refine_ls_structure_factor_coef Fsqd
_refine_ls_weighting_details 'calc w=1/[\s^2^(Fo^2^)+(0.0379P)^2^+0.1216P] where P=(Fo^2^+2Fc^2^)/3'
_refine_ls_weighting_scheme calc
_refine_ls_wR_factor_gt 0.0952
_refine_ls_wR_factor_ref 0.1016
_reflns_number_gt 1420
_reflns_number_total 1772
_reflns_threshold_expression I>2sigma(I)
_cod_data_source_file 1267-1725.cff
_cod_data_source_block I
_cod_depositor_comments
;
The following automatic conversions were performed:
'_symmetry_cell_setting' value 'Triclinic' changed to 'triclinic'
according to '/home/saulius/struct/CIF-dictionaries/cif_core.dic'
dictionary named 'cif_core.dic' version 2.4.1 from
2010-06-29.

'_exptl_absorpt_correction_type' value 'Multi-scan' changed
to 'multi-scan' according to
'/home/saulius/struct/CIF-dictionaries/cif_core.dic' dictionary named
'cif_core.dic' version 2.4.1 from 2010-06-29.

Automatic conversion script
Id: cif_fix_enum 1555 2011-01-17 13:19:09Z saulius 
;
_cod_database_code 8101930

loop_
_symmetry_equiv_pos_as_xyz
'x, y, z'
'-x, -y, -z'

loop_
_atom_site_label
_atom_site_type_symbol
_atom_site_fract_x
_atom_site_fract_y
_atom_site_fract_z
_atom_site_U_iso_or_equiv
_atom_site_adp_type
_atom_site_occupancy
_atom_site_symmetry_multiplicity
_atom_site_Wyckoff_symbol
_atom_site_calc_flag
_atom_site_refinement_flags
_atom_site_disorder_assembly
_atom_site_disorder_group
F1 F -0.2351(2) 1.07582(16) 0.28815(14) 0.0656(4) Uani 1 2 i d . . .
O1 O 0.4609(2) 0.81763(16) 0.04602(13) 0.0437(4) Uani 1 2 i d . . .
O2 O 0.0490(2) 1.24718(17) 0.15836(15) 0.0532(4) Uani 1 2 i d . . .
N1 N 0.1583(3) 0.79078(18) 0.16436(15) 0.0361(4) Uani 1 2 i d . . .
N2 N 0.2547(3) 1.03187(18) 0.10690(15) 0.0365(4) Uani 1 2 i d . . .
H2 H 0.3458 1.0874 0.0696 0.044 Uiso 1 2 i calc R . .
C1 C 0.4266(4) 0.7512(2) 0.3975(2) 0.0456(5) Uani 1 2 i d . . .
H1 H 0.3309 0.8322 0.4167 0.055 Uiso 1 2 i calc R . .
C2 C 0.5958(4) 0.7521(3) 0.4944(2) 0.0559(6) Uani 1 2 i d . . .
H2A H 0.6144 0.8338 0.5778 0.067 Uiso 1 2 i calc R . .
C3 C 0.7376(4) 0.6323(3) 0.4682(2) 0.0564(6) Uani 1 2 i d . . .
H3 H 0.8516 0.6324 0.5337 0.068 Uiso 1 2 i calc R . .
C4 C 0.7095(4) 0.5127(3) 0.3446(2) 0.0531(6) Uani 1 2 i d . . .
H4 H 0.8046 0.4313 0.3264 0.064 Uiso 1 2 i calc R . .
C5 C 0.5405(3) 0.5126(2) 0.2469(2) 0.0428(5) Uani 1 2 i d . . .
H5 H 0.5233 0.4314 0.1632 0.051 Uiso 1 2 i calc R . .
C6 C 0.3962(3) 0.6327(2) 0.27273(18) 0.0347(4) Uani 1 2 i d . . .
C7 C 0.2069(3) 0.6256(2) 0.1673(2) 0.0407(5) Uani 1 2 i d . . .
H7A H 0.2462 0.5654 0.0785 0.049 Uiso 1 2 i calc R . .
H7B H 0.0712 0.5648 0.1856 0.049 Uiso 1 2 i calc R . .
C8 C 0.3017(3) 0.8761(2) 0.10213(17) 0.0336(4) Uani 1 2 i d . . .
C9 C 0.0781(3) 1.1105(2) 0.16456(19) 0.0378(5) Uani 1 2 i d . . .
C10 C -0.0592(3) 1.0101(2) 0.22826(19) 0.0413(5) Uani 1 2 i d . . .
C11 C -0.0211(3) 0.8590(2) 0.22575(19) 0.0420(5) Uani 1 2 i d . . .
H11 H -0.1173 0.7977 0.2663 0.050 Uiso 1 2 i calc R . .

loop_
_atom_site_aniso_label
_atom_site_aniso_U_11
_atom_site_aniso_U_22
_atom_site_aniso_U_33
_atom_site_aniso_U_23
_atom_site_aniso_U_13
_atom_site_aniso_U_12
F1 0.0525(8) 0.0620(8) 0.0876(10) 0.0204(7) 0.0324(7) 0.0211(6)
O1 0.0454(8) 0.0404(8) 0.0524(9) 0.0190(6) 0.0189(7) 0.0133(6)
O2 0.0561(10) 0.0386(8) 0.0679(10) 0.0170(7) 0.0089(7) 0.0138(7)
N1 0.0352(9) 0.0369(9) 0.0396(9) 0.0161(7) 0.0059(7) 0.0049(7)
N2 0.0385(9) 0.0340(9) 0.0412(9) 0.0164(7) 0.0084(7) 0.0057(7)
C1 0.0533(13) 0.0421(12) 0.0445(12) 0.0120(9) 0.0071(10) 0.0200(10)
C2 0.0663(16) 0.0582(14) 0.0431(13) 0.0121(10) 0.0010(11) 0.0178(12)
C3 0.0531(14) 0.0661(15) 0.0591(15) 0.0314(12) 0.0005(11) 0.0141(12)
C4 0.0480(13) 0.0489(13) 0.0749(16) 0.0313(12) 0.0177(12) 0.0186(11)
C5 0.0498(13) 0.0322(10) 0.0489(12) 0.0130(9) 0.0160(10) 0.0073(9)
C6 0.0390(11) 0.0297(10) 0.0394(11) 0.0156(8) 0.0091(8) 0.0036(8)
C7 0.0477(12) 0.0307(10) 0.0447(12) 0.0131(8) 0.0076(9) 0.0018(9)
C8 0.0361(11) 0.0335(10) 0.0317(10) 0.0110(8) 0.0009(8) 0.0038(8)
C9 0.0367(11) 0.0359(11) 0.0381(11) 0.0069(8) -0.0021(8) 0.0071(9)
C10 0.0339(11) 0.0451(12) 0.0446(12) 0.0098(9) 0.0091(9) 0.0105(9)
C11 0.0351(11) 0.0485(12) 0.0453(12) 0.0181(9) 0.0089(9) 0.0035(9)

loop_
_atom_type_symbol
_atom_type_description
_atom_type_scat_dispersion_real
_atom_type_scat_dispersion_imag
_atom_type_scat_source
C C 0.0033 0.0016 'International Tables Vol C Tables 4.2.6.8 and 6.1.1.4'
H H 0.0000 0.0000 'International Tables Vol C Tables 4.2.6.8 and 6.1.1.4'
N N 0.0061 0.0033 'International Tables Vol C Tables 4.2.6.8 and 6.1.1.4'
O O 0.0106 0.0060 'International Tables Vol C Tables 4.2.6.8 and 6.1.1.4'
F F 0.0171 0.0103 'International Tables Vol C Tables 4.2.6.8 and 6.1.1.4'

loop_
_geom_angle_atom_site_label_1
_geom_angle_atom_site_label_2
_geom_angle_atom_site_label_3
_geom_angle
_geom_angle_site_symmetry_1
_geom_angle_site_symmetry_3
_geom_angle_publ_flag
C8 N1 C11 121.07(16) . . ?
C8 N1 C7 117.63(15) . . ?
C11 N1 C7 121.27(16) . . ?
C8 N2 C9 127.84(16) . . ?
C8 N2 H2 116.1 . . ?
C9 N2 H2 116.1 . . ?
C2 C1 C6 121.23(19) . . ?
C2 C1 H1 119.4 . . ?
C6 C1 H1 119.4 . . ?
C1 C2 C3 120.2(2) . . ?
C1 C2 H2A 119.9 . . ?
C3 C2 H2A 119.9 . . ?
C4 C3 C2 119.5(2) . . ?
C4 C3 H3 120.3 . . ?
C2 C3 H3 120.3 . . ?
C3 C4 C5 120.3(2) . . ?
C3 C4 H4 119.8 . . ?
C5 C4 H4 119.8 . . ?
C4 C5 C6 120.54(19) . . ?
C4 C5 H5 119.7 . . ?
C6 C5 H5 119.7 . . ?
C1 C6 C5 118.25(18) . . ?
C1 C6 C7 122.10(17) . . ?
C5 C6 C7 119.59(17) . . ?
N1 C7 C6 113.03(15) . . ?
N1 C7 H7A 109.0 . . ?
C6 C7 H7A 109.0 . . ?
N1 C7 H7B 109.0 . . ?
C6 C7 H7B 109.0 . . ?
H7A C7 H7B 107.8 . . ?
O1 C8 N1 122.25(17) . . ?
O1 C8 N2 122.33(16) . . ?
N1 C8 N2 115.42(16) . . ?
O2 C9 N2 121.95(18) . . ?
O2 C9 C10 126.28(18) . . ?
N2 C9 C10 111.76(16) . . ?
C11 C10 F1 121.00(18) . . ?
C11 C10 C9 122.52(17) . . ?
F1 C10 C9 116.45(17) . . ?
C10 C11 N1 121.34(18) . . ?
C10 C11 H11 119.3 . . ?
N1 C11 H11 119.3 . . ?

loop_
_geom_bond_atom_site_label_1
_geom_bond_atom_site_label_2
_geom_bond_distance
_geom_bond_site_symmetry_2
_geom_bond_publ_flag
F1 C10 1.346(2) . ?
O1 C8 1.223(2) . ?
O2 C9 1.214(2) . ?
N1 C8 1.367(2) . ?
N1 C11 1.378(2) . ?
N1 C7 1.475(2) . ?
N2 C8 1.373(2) . ?
N2 C9 1.386(2) . ?
N2 H2 0.8600 . ?
C1 C2 1.375(3) . ?
C1 C6 1.377(3) . ?
C1 H1 0.9300 . ?
C2 C3 1.376(3) . ?
C2 H2A 0.9300 . ?
C3 C4 1.372(3) . ?
C3 H3 0.9300 . ?
C4 C5 1.382(3) . ?
C4 H4 0.9300 . ?
C5 C6 1.388(3) . ?
C5 H5 0.9300 . ?
C6 C7 1.504(3) . ?
C7 H7A 0.9700 . ?
C7 H7B 0.9700 . ?
C9 C10 1.437(3) . ?
C10 C11 1.324(3) . ?
C11 H11 0.9300 . ?

loop_
_geom_hbond_atom_site_label_D
_geom_hbond_atom_site_label_H
_geom_hbond_atom_site_label_A
_geom_hbond_distance_DH
_geom_hbond_distance_HA
_geom_hbond_distance_DA
_geom_hbond_angle_DHA
_geom_hbond_site_symmetry_A
N2 H2 O1 0.86 1.98 2.831(2) 169.8 2_675

loop_
_geom_torsion_atom_site_label_1
_geom_torsion_atom_site_label_2
_geom_torsion_atom_site_label_3
_geom_torsion_atom_site_label_4
_geom_torsion
_geom_torsion_site_symmetry_1
_geom_torsion_site_symmetry_2
_geom_torsion_site_symmetry_3
_geom_torsion_site_symmetry_4
_geom_torsion_publ_flag
C6 C1 C2 C3 -0.6(3) . . . . ?
C1 C2 C3 C4 0.3(3) . . . . ?
C2 C3 C4 C5 0.1(3) . . . . ?
C3 C4 C5 C6 -0.4(3) . . . . ?
C2 C1 C6 C5 0.4(3) . . . . ?
C2 C1 C6 C7 177.64(19) . . . . ?
C4 C5 C6 C1 0.1(3) . . . . ?
C4 C5 C6 C7 -177.22(18) . . . . ?
C8 N1 C7 C6 77.5(2) . . . . ?
C11 N1 C7 C6 -100.6(2) . . . . ?
C1 C6 C7 N1 36.9(2) . . . . ?
C5 C6 C7 N1 -145.86(17) . . . . ?
C11 N1 C8 O1 -179.40(17) . . . . ?
C7 N1 C8 O1 2.6(3) . . . . ?
C11 N1 C8 N2 0.6(3) . . . . ?
C7 N1 C8 N2 -177.44(15) . . . . ?
C9 N2 C8 O1 178.63(17) . . . . ?
C9 N2 C8 N1 -1.4(3) . . . . ?
C8 N2 C9 O2 -177.36(17) . . . . ?
C8 N2 C9 C10 2.1(3) . . . . ?
O2 C9 C10 C11 177.17(19) . . . . ?
N2 C9 C10 C11 -2.3(3) . . . . ?
O2 C9 C10 F1 -0.9(3) . . . . ?
N2 C9 C10 F1 179.65(15) . . . . ?
F1 C10 C11 N1 179.82(17) . . . . ?
C9 C10 C11 N1 1.8(3) . . . . ?
C8 N1 C11 C10 -0.9(3) . . . . ?
C7 N1 C11 C10 177.05(17) . . . . ?

loop_
_cod_related_entry_id
_cod_related_entry_database
_cod_related_entry_code
1 ChemSpider 489808
